data_7216268
loop_
_publ_author_name
'Vinodu, Mikki'
'Goldberg, Israel'

_publ_section_title
;
 Porphyrin networks. Synthesis and supramolecular self-assembly of
 5,10,15-tri(4-hydroxyphenyl)-20-(2-quinolyl) metalloporphyrins
;
_journal_issue 87
_journal_name_full CrystEngComm
_journal_page_first 490
_journal_paper_doi 10.1039/b314629d
_journal_volume 5
_journal_year 2003
_chemical_formula_moiety '(C47 H29 Cu N5 O3), 4.5(C6 H5 N O2)'
_chemical_formula_sum 'C74 H51.5 Cu N9.5 O12'
_chemical_formula_weight 1329.29
_chemical_name_systematic
;
?
;
_space_group_IT_number 14
_symmetry_cell_setting monoclinic
_symmetry_space_group_name_Hall '-P 2yn'
_symmetry_space_group_name_H-M 'P 1 21/n 1'
_atom_sites_solution_hydrogens geom
_atom_sites_solution_primary direct
_atom_sites_solution_secondary difmap
_audit_creation_method SHELXL-97
_cell_angle_alpha 90.00
_cell_angle_beta 93.3820(9)
_cell_angle_gamma 90.00
_cell_formula_units_Z 4
_cell_length_a 10.4840(2)
_cell_length_b 19.5310(5)
_cell_length_c 31.3300(10)
_cell_measurement_reflns_used 6263
_cell_measurement_temperature 110(2)
_cell_measurement_theta_max 25.00
_cell_measurement_theta_min 2.09
_cell_volume 6404.1(3)
_computing_cell_refinement Denzo
_computing_data_collection 'Collect, Nonius B.V.'
_computing_data_reduction Denzo
_computing_molecular_graphics 'Ortep-III & Mercury'
_computing_structure_refinement 'SHELXL-97 (Sheldrick, 1997)'
_computing_structure_solution SIR-97
_diffrn_ambient_temperature 110(2)
_diffrn_detector_area_resol_mean '56 microns'
_diffrn_measured_fraction_theta_full 0.995
_diffrn_measured_fraction_theta_max 0.995
_diffrn_measurement_device_type 'Nonius KappaCCD'
_diffrn_measurement_method '0.7 deg. Phi & Omega scans'
_diffrn_radiation_monochromator graphite
_diffrn_radiation_source 'fine-focus sealed tube'
_diffrn_radiation_type MoK\a
_diffrn_radiation_wavelength 0.71073
_diffrn_reflns_av_R_equivalents 0.0520
_diffrn_reflns_av_sigmaI/netI 0.0806
_diffrn_reflns_limit_h_max 12
_diffrn_reflns_limit_h_min 0
_diffrn_reflns_limit_k_max 23
_diffrn_reflns_limit_k_min 0
_diffrn_reflns_limit_l_max 37
_diffrn_reflns_limit_l_min -37
_diffrn_reflns_number 21903
_diffrn_reflns_theta_full 25.00
_diffrn_reflns_theta_max 25.00
_diffrn_reflns_theta_min 2.09
_exptl_absorpt_coefficient_mu 0.415
_exptl_absorpt_correction_type none
_exptl_crystal_colour red
_exptl_crystal_density_diffrn 1.379
_exptl_crystal_density_method 'not measured'
_exptl_crystal_description prisms
_exptl_crystal_F_000 2748
_exptl_crystal_size_max 0.35
_exptl_crystal_size_mid 0.30
_exptl_crystal_size_min 0.20
_refine_diff_density_max 0.614
_refine_diff_density_min -0.381
_refine_diff_density_rms 0.079
_refine_ls_extinction_method none
_refine_ls_goodness_of_fit_ref 1.216
_refine_ls_hydrogen_treatment mixed
_refine_ls_matrix_type full
_refine_ls_number_parameters 508
_refine_ls_number_reflns 11226
_refine_ls_number_restraints 0
_refine_ls_restrained_S_all 1.216
_refine_ls_R_factor_all 0.1044
_refine_ls_R_factor_gt 0.0703
_refine_ls_shift/su_max 0.130
_refine_ls_shift/su_mean 0.002
_refine_ls_structure_factor_coef Fsqd
_refine_ls_weighting_details 'calc w=1/[\s^2^(Fo^2^)+(0.0700P)^2^+0.0000P] where P=(Fo^2^+2Fc^2^)/3'
_refine_ls_weighting_scheme calc
_refine_ls_wR_factor_gt 0.1712
_refine_ls_wR_factor_ref 0.1790
_reflns_number_gt 6263
_reflns_number_total 11226
_reflns_threshold_expression >2sigma(I)
_cod_data_source_file b314629d.txt
_cod_data_source_block Complex-3(final-after-SQUEEZE)
_cod_original_sg_symbol_H-M 'P 21/n'
_cod_original_formula_sum 'C74 H51.50 Cu N9.50 O12'
_cod_database_code 7216268

loop_
_symmetry_equiv_pos_as_xyz
'x, y, z'
'-x+1/2, y+1/2, -z+1/2'
'-x, -y, -z'
'x-1/2, -y-1/2, z-1/2'

loop_
_atom_site_label
_atom_site_type_symbol
_atom_site_fract_x
_atom_site_fract_y
_atom_site_fract_z
_atom_site_U_iso_or_equiv
_atom_site_adp_type
_atom_site_occupancy
_atom_site_symmetry_multiplicity
_atom_site_calc_flag
_atom_site_refinement_flags
Cu Cu 0.27072(4) 0.245084(17) 0.156544(14) 0.03781(17) Uani 1 1 d .
O1 O 0.3219(2) 0.70692(10) 0.12999(8) 0.0500(7) Uani 1 1 d .
HO1 H 0.2731 0.7377 0.1531 0.16(3) Uiso 1 1 d R
O2 O -0.3692(3) 0.23815(12) -0.05301(10) 0.0561(8) Uani 1 1 d .
HO2 H -0.3248 0.2498 -0.0758 0.19(4) Uiso 1 1 d R
O3 O 0.1741(2) -0.21662(10) 0.17518(8) 0.0464(7) Uani 1 1 d .
HO3 H 0.0798 -0.2250 0.1910 0.17(3) Uiso 1 1 d R
C1 C 0.4866(4) 0.30178(16) 0.21500(12) 0.0429(10) Uani 1 1 d .
C2 C 0.5603(4) 0.36331(17) 0.22215(13) 0.0497(11) Uani 1 1 d .
H2 H 0.6341 0.3681 0.2410 0.060 Uiso 1 1 calc R
C3 C 0.5067(4) 0.41234(17) 0.19749(13) 0.0490(11) Uani 1 1 d .
H3 H 0.5351 0.4584 0.1957 0.059 Uiso 1 1 calc R
C4 C 0.3986(4) 0.38293(16) 0.17424(12) 0.0427(10) Uani 1 1 d .
C5 C 0.3135(4) 0.41803(15) 0.14707(12) 0.0400(9) Uani 1 1 d .
C6 C 0.2100(4) 0.38776(15) 0.12261(12) 0.0429(10) Uani 1 1 d .
C7 C 0.1190(4) 0.42431(16) 0.09645(13) 0.0489(11) Uani 1 1 d .
H7 H 0.1151 0.4726 0.0930 0.059 Uiso 1 1 calc R
C8 C 0.0385(4) 0.37815(16) 0.07719(12) 0.0464(10) Uani 1 1 d .
H8 H -0.0321 0.3877 0.0577 0.056 Uiso 1 1 calc R
C9 C 0.0803(4) 0.31189(15) 0.09201(12) 0.0403(10) Uani 1 1 d .
C10 C 0.0254(3) 0.25084(14) 0.07779(11) 0.0362(8) Uani 1 1 d .
C11 C 0.0669(3) 0.18599(15) 0.09483(11) 0.0371(9) Uani 1 1 d .
C12 C 0.0175(4) 0.12165(15) 0.07843(12) 0.0421(10) Uani 1 1 d .
H12 H -0.0441 0.1151 0.0553 0.051 Uiso 1 1 calc R
C13 C 0.0757(4) 0.07331(16) 0.10226(13) 0.0479(11) Uani 1 1 d .
H13 H 0.0619 0.0254 0.0993 0.057 Uiso 1 1 calc R
C14 C 0.1626(3) 0.10536(15) 0.13309(12) 0.0401(10) Uani 1 1 d .
C15 C 0.2391(4) 0.07131(16) 0.16385(12) 0.0404(10) Uani 1 1 d .
C16 C 0.3254(4) 0.10226(16) 0.19268(12) 0.0430(10) Uani 1 1 d .
C17 C 0.4027(4) 0.06734(17) 0.22488(13) 0.0495(11) Uani 1 1 d .
H17 H 0.4025 0.0195 0.2304 0.059 Uiso 1 1 calc R
C18 C 0.4758(4) 0.11440(17) 0.24596(13) 0.0497(11) Uani 1 1 d .
H18 H 0.5360 0.1061 0.2692 0.060 Uiso 1 1 calc R
C19 C 0.4455(4) 0.18012(17) 0.22648(12) 0.0441(10) Uani 1 1 d .
C20 C 0.5090(3) 0.24057(15) 0.23628(11) 0.0373(9) Uani 1 1 d .
N21 N 0.3904(3) 0.31412(12) 0.18428(9) 0.0385(8) Uani 1 1 d .
N22 N 0.1857(3) 0.31845(12) 0.12037(9) 0.0401(8) Uani 1 1 d .
N23 N 0.1560(3) 0.17563(12) 0.12727(9) 0.0381(8) Uani 1 1 d .
N24 N 0.3529(3) 0.17164(12) 0.19374(10) 0.0410(8) Uani 1 1 d .
C25 C 0.3250(4) 0.49486(16) 0.14332(12) 0.0435(10) Uani 1 1 d .
C26 C 0.2888(4) 0.53623(17) 0.17607(14) 0.0576(12) Uani 1 1 d .
H26 H 0.2644 0.5160 0.2019 0.069 Uiso 1 1 calc R
C27 C 0.2875(4) 0.60660(17) 0.17198(13) 0.0521(11) Uani 1 1 d .
H27 H 0.2605 0.6343 0.1947 0.063 Uiso 1 1 calc R
C28 C 0.3250(4) 0.63658(17) 0.13525(13) 0.0435(10) Uani 1 1 d .
C29 C 0.3652(4) 0.59623(18) 0.10302(14) 0.0556(11) Uani 1 1 d .
H29 H 0.3932 0.6166 0.0777 0.067 Uiso 1 1 calc R
C30 C 0.3651(4) 0.52592(17) 0.10734(14) 0.0559(11) Uani 1 1 d .
H30 H 0.3935 0.4984 0.0848 0.067 Uiso 1 1 calc R
C31 C -0.0790(4) 0.25123(15) 0.04412(12) 0.0383(9) Uani 1 1 d .
C32 C -0.0615(4) 0.27733(18) 0.00430(13) 0.0500(11) Uani 1 1 d .
H32 H 0.0177 0.2986 -0.0008 0.060 Uiso 1 1 calc R
C33 C -0.1555(4) 0.27394(18) -0.02914(13) 0.0513(11) Uani 1 1 d .
H33 H -0.1394 0.2918 -0.0565 0.062 Uiso 1 1 calc R
C34 C -0.2722(4) 0.24434(16) -0.02202(13) 0.0437(10) Uani 1 1 d .
C35 C -0.2923(4) 0.21887(19) 0.01795(14) 0.0518(11) Uani 1 1 d .
H35 H -0.3716 0.1981 0.0234 0.062 Uiso 1 1 calc R
C36 C -0.1973(4) 0.22354(17) 0.04996(13) 0.0469(10) Uani 1 1 d .
H36 H -0.2142 0.2068 0.0775 0.056 Uiso 1 1 calc R
C37 C 0.2239(4) -0.00597(16) 0.16655(12) 0.0409(9) Uani 1 1 d .
C38 C 0.1197(5) -0.03270(18) 0.18487(16) 0.0746(15) Uani 1 1 d .
H38 H 0.0577 -0.0031 0.1959 0.090 Uiso 1 1 calc R
C39 C 0.1046(5) -0.10331(19) 0.18743(16) 0.0786(15) Uani 1 1 d .
H39 H 0.0325 -0.1212 0.2007 0.094 Uiso 1 1 calc R
C40 C 0.1894(4) -0.14719(16) 0.17161(12) 0.0401(10) Uani 1 1 d .
C41 C 0.2906(4) -0.12171(18) 0.15242(16) 0.0713(15) Uani 1 1 d .
H41 H 0.3502 -0.1519 0.1406 0.086 Uiso 1 1 calc R
C42 C 0.3084(4) -0.05058(19) 0.14982(15) 0.0669(14) Uani 1 1 d .
H42 H 0.3802 -0.0331 0.1362 0.080 Uiso 1 1 calc R
C43 C 0.6073(4) 0.23933(16) 0.27362(13) 0.0407(9) Uani 1 1 d .
C44 C 0.7336(5) 0.2185(2) 0.26874(15) 0.0739(14) Uani 1 1 d .
H44 H 0.7608 0.2058 0.2415 0.089 Uiso 1 1 calc R
C45 C 0.8171(5) 0.2169(3) 0.30413(17) 0.0841(15) Uani 1 1 d .
H45 H 0.9026 0.2021 0.3014 0.101 Uiso 1 1 calc R
C46 C 0.7790(4) 0.2364(2) 0.34339(14) 0.0589(12) Uani 1 1 d .
C47 C 0.8608(5) 0.2388(3) 0.38136(17) 0.0853(17) Uani 1 1 d .
H47 H 0.9486 0.2274 0.3800 0.102 Uiso 1 1 calc R
C48 C 0.8161(5) 0.2567(3) 0.41873(18) 0.0923(18) Uani 1 1 d .
H48 H 0.8724 0.2584 0.4436 0.111 Uiso 1 1 calc R
C49 C 0.6868(5) 0.2731(3) 0.42164(17) 0.1017(19) Uani 1 1 d .
H49 H 0.6556 0.2840 0.4487 0.122 Uiso 1 1 calc R
C50 C 0.6051(5) 0.2735(2) 0.38596(15) 0.0733(14) Uani 1 1 d .
H50 H 0.5184 0.2866 0.3880 0.088 Uiso 1 1 calc R
C51 C 0.6497(4) 0.25426(16) 0.34603(13) 0.0444(10) Uani 1 1 d .
N52 N 0.5656(3) 0.25455(12) 0.31091(10) 0.0370(7) Uani 1 1 d .

loop_
_atom_site_aniso_label
_atom_site_aniso_U_11
_atom_site_aniso_U_22
_atom_site_aniso_U_33
_atom_site_aniso_U_23
_atom_site_aniso_U_13
_atom_site_aniso_U_12
Cu 0.0449(3) 0.0277(2) 0.0401(3) 0.00098(19) -0.0032(2) -0.00384(19)
O1 0.0627(19) 0.0236(12) 0.0641(19) 0.0075(12) 0.0069(15) -0.0041(11)
O2 0.0447(17) 0.0721(18) 0.0495(19) 0.0072(13) -0.0136(16) -0.0110(13)
O3 0.0444(17) 0.0260(12) 0.069(2) 0.0085(11) 0.0058(14) -0.0018(10)
C1 0.052(3) 0.0347(19) 0.042(2) -0.0079(17) 0.000(2) -0.0107(17)
C2 0.053(3) 0.045(2) 0.050(3) -0.0046(19) -0.007(2) -0.0131(19)
C3 0.055(3) 0.0335(19) 0.057(3) 0.0034(18) -0.009(2) -0.0091(18)
C4 0.056(3) 0.0318(19) 0.040(2) -0.0043(16) -0.004(2) -0.0091(17)
C5 0.048(2) 0.0314(18) 0.039(2) -0.0034(16) -0.003(2) -0.0049(16)
C6 0.053(3) 0.0262(18) 0.049(3) 0.0015(16) -0.004(2) -0.0028(16)
C7 0.060(3) 0.0260(18) 0.060(3) 0.0008(17) -0.008(2) -0.0026(17)
C8 0.057(3) 0.0306(19) 0.050(3) 0.0041(17) -0.009(2) 0.0026(17)
C9 0.055(3) 0.0265(18) 0.039(2) 0.0058(15) -0.003(2) -0.0011(16)
C10 0.042(2) 0.0289(18) 0.037(2) -0.0016(15) -0.0015(18) -0.0045(15)
C11 0.042(2) 0.0302(18) 0.039(2) 0.0003(15) -0.0008(19) -0.0050(15)
C12 0.048(3) 0.0283(19) 0.049(3) -0.0001(16) -0.006(2) -0.0067(16)
C13 0.060(3) 0.0233(18) 0.060(3) -0.0019(17) -0.003(2) -0.0098(17)
C14 0.043(2) 0.0267(18) 0.050(3) -0.0018(16) -0.001(2) -0.0058(16)
C15 0.042(2) 0.0322(18) 0.046(3) 0.0057(16) -0.002(2) -0.0041(16)
C16 0.049(3) 0.0298(19) 0.049(3) 0.0100(17) -0.002(2) -0.0059(17)
C17 0.055(3) 0.034(2) 0.058(3) 0.0081(18) -0.011(2) -0.0064(18)
C18 0.048(3) 0.048(2) 0.052(3) 0.0118(19) -0.005(2) 0.0021(18)
C19 0.048(3) 0.041(2) 0.043(3) 0.0008(17) -0.003(2) 0.0010(17)
C20 0.043(2) 0.0329(19) 0.036(2) 0.0014(15) 0.0014(18) 0.0021(16)
N21 0.045(2) 0.0261(15) 0.043(2) 0.0051(12) -0.0068(16) -0.0043(13)
N22 0.047(2) 0.0268(15) 0.046(2) 0.0005(13) -0.0046(17) -0.0048(13)
N23 0.047(2) 0.0298(15) 0.0367(19) 0.0024(12) -0.0030(16) -0.0031(13)
N24 0.044(2) 0.0303(15) 0.048(2) 0.0035(13) -0.0037(17) -0.0025(13)
C25 0.059(3) 0.0245(18) 0.046(3) -0.0033(17) -0.009(2) -0.0062(17)
C26 0.087(3) 0.030(2) 0.056(3) -0.0001(19) 0.005(2) -0.0051(19)
C27 0.069(3) 0.032(2) 0.055(3) -0.0090(18) 0.003(2) -0.0061(18)
C28 0.043(2) 0.035(2) 0.051(3) 0.0060(19) -0.005(2) -0.0108(17)
C29 0.070(3) 0.037(2) 0.062(3) 0.008(2) 0.017(2) -0.0035(19)
C30 0.074(3) 0.032(2) 0.062(3) 0.0014(19) 0.012(2) 0.0008(19)
C31 0.045(2) 0.0291(18) 0.041(2) 0.0001(16) 0.0030(19) -0.0052(16)
C32 0.042(3) 0.052(2) 0.055(3) 0.0082(19) -0.008(2) -0.0136(18)
C33 0.055(3) 0.052(2) 0.046(3) 0.0137(18) -0.003(2) -0.0087(19)
C34 0.043(2) 0.042(2) 0.046(3) 0.0096(18) -0.005(2) -0.0076(18)
C35 0.041(3) 0.057(2) 0.056(3) 0.006(2) -0.008(2) -0.0093(19)
C36 0.049(3) 0.048(2) 0.044(3) -0.0026(18) 0.003(2) -0.0035(18)
C37 0.046(2) 0.0302(18) 0.046(2) 0.0041(16) -0.0003(19) -0.0054(18)
C38 0.083(4) 0.030(2) 0.115(4) 0.000(2) 0.041(3) -0.004(2)
C39 0.077(4) 0.043(2) 0.121(5) 0.006(2) 0.042(3) -0.014(2)
C40 0.039(2) 0.0275(19) 0.053(3) 0.0020(17) -0.006(2) -0.0029(17)
C41 0.070(4) 0.031(2) 0.117(4) 0.008(2) 0.039(3) 0.002(2)
C42 0.061(3) 0.039(2) 0.103(4) 0.008(2) 0.026(3) -0.011(2)
C43 0.037(2) 0.043(2) 0.042(3) 0.0025(17) -0.0011(19) 0.0026(17)
C44 0.057(3) 0.118(4) 0.046(3) 0.001(3) 0.000(3) 0.010(3)
C45 0.038(3) 0.149(4) 0.065(4) 0.006(3) -0.004(3) 0.021(3)
C46 0.046(3) 0.090(3) 0.040(3) 0.006(2) 0.000(2) 0.011(2)
C47 0.039(3) 0.158(5) 0.057(4) 0.012(3) -0.009(3) 0.020(3)
C48 0.053(4) 0.165(5) 0.057(4) 0.010(3) -0.018(3) 0.010(3)
C49 0.061(4) 0.193(6) 0.049(3) -0.016(3) -0.009(3) -0.004(4)
C50 0.047(3) 0.128(4) 0.044(3) -0.003(3) -0.006(3) 0.014(3)
C51 0.040(2) 0.044(2) 0.049(3) 0.0085(18) -0.005(2) 0.0017(18)
N52 0.0387(18) 0.0312(15) 0.041(2) 0.0040(13) -0.0026(16) 0.0037(13)

loop_
_atom_type_symbol
_atom_type_description
_atom_type_scat_dispersion_real
_atom_type_scat_dispersion_imag
_atom_type_scat_source
C C 0.0033 0.0016 'International Tables Vol C Tables 4.2.6.8 and 6.1.1.4'
H H 0.0000 0.0000 'International Tables Vol C Tables 4.2.6.8 and 6.1.1.4'
O O 0.0106 0.0060 'International Tables Vol C Tables 4.2.6.8 and 6.1.1.4'
N N 0.0061 0.0033 'International Tables Vol C Tables 4.2.6.8 and 6.1.1.4'
Cu Cu 0.3201 1.2651 'International Tables Vol C Tables 4.2.6.8 and 6.1.1.4'

loop_
_geom_angle_atom_site_label_1
_geom_angle_atom_site_label_2
_geom_angle_atom_site_label_3
_geom_angle
N23 Cu N22 89.44(11)
N23 Cu N21 177.91(13)
N22 Cu N21 90.59(11)
N23 Cu N24 90.43(11)
N22 Cu N24 178.73(13)
N21 Cu N24 89.59(11)
C28 O1 HO1 118.5
C34 O2 HO2 98.2
C40 O3 HO3 106.6
N21 C1 C20 125.9(3)
N21 C1 C2 109.2(3)
C20 C1 C2 124.9(3)
C3 C2 C1 107.8(3)
C3 C2 H2 126.1
C1 C2 H2 126.1
C2 C3 C4 107.5(3)
C2 C3 H3 126.2
C4 C3 H3 126.2
C5 C4 N21 125.2(3)
C5 C4 C3 125.4(3)
N21 C4 C3 109.4(3)
C4 C5 C6 124.9(3)
C4 C5 C25 119.4(3)
C6 C5 C25 115.7(3)
N22 C6 C7 110.5(3)
N22 C6 C5 124.7(3)
C7 C6 C5 124.8(3)
C8 C7 C6 107.7(3)
C8 C7 H7 126.1
C6 C7 H7 126.1
C7 C8 C9 106.6(3)
C7 C8 H8 126.7
C9 C8 H8 126.7
N22 C9 C10 126.0(3)
N22 C9 C8 110.0(3)
C10 C9 C8 123.9(3)
C9 C10 C11 122.0(3)
C9 C10 C31 120.1(3)
C11 C10 C31 117.9(3)
N23 C11 C10 126.3(3)
N23 C11 C12 110.8(3)
C10 C11 C12 122.9(3)
C13 C12 C11 106.0(3)
C13 C12 H12 127.0
C11 C12 H12 127.0
C12 C13 C14 108.7(3)
C12 C13 H13 125.6
C14 C13 H13 125.6
N23 C14 C15 126.1(3)
N23 C14 C13 108.6(3)
C15 C14 C13 125.3(3)
C16 C15 C14 125.1(3)
C16 C15 C37 117.7(3)
C14 C15 C37 117.2(3)
C15 C16 N24 124.9(3)
C15 C16 C17 125.1(3)
N24 C16 C17 110.0(3)
C18 C17 C16 107.7(3)
C18 C17 H17 126.2
C16 C17 H17 126.2
C17 C18 C19 107.1(3)
C17 C18 H18 126.4
C19 C18 H18 126.4
N24 C19 C20 125.2(3)
N24 C19 C18 109.5(3)
C20 C19 C18 125.0(3)
C1 C20 C19 124.5(3)
C1 C20 C43 118.4(3)
C19 C20 C43 117.1(3)
C1 N21 C4 106.1(3)
C1 N21 Cu 126.9(2)
C4 N21 Cu 126.9(2)
C6 N22 C9 105.2(3)
C6 N22 Cu 126.8(2)
C9 N22 Cu 127.6(2)
C11 N23 C14 105.9(3)
C11 N23 Cu 127.8(2)
C14 N23 Cu 126.0(2)
C19 N24 C16 105.7(3)
C19 N24 Cu 127.2(2)
C16 N24 Cu 127.1(2)
C30 C25 C26 117.7(3)
C30 C25 C5 122.3(4)
C26 C25 C5 119.9(4)
C25 C26 C27 121.1(4)
C25 C26 H26 119.4
C27 C26 H26 119.4
C28 C27 C26 120.1(4)
C28 C27 H27 119.9
C26 C27 H27 119.9
C29 C28 C27 119.4(3)
C29 C28 O1 119.4(4)
C27 C28 O1 121.2(4)
C28 C29 C30 120.0(4)
C28 C29 H29 120.0
C30 C29 H29 120.0
C25 C30 C29 121.6(4)
C25 C30 H30 119.2
C29 C30 H30 119.2
C32 C31 C36 115.9(3)
C32 C31 C10 121.3(3)
C36 C31 C10 122.7(3)
C31 C32 C33 122.6(4)
C31 C32 H32 118.7
C33 C32 H32 118.7
C34 C33 C32 119.4(4)
C34 C33 H33 120.3
C32 C33 H33 120.3
O2 C34 C35 117.8(4)
O2 C34 C33 123.3(4)
C35 C34 C33 118.9(4)
C36 C35 C34 119.8(4)
C36 C35 H35 120.1
C34 C35 H35 120.1
C31 C36 C35 123.3(4)
C31 C36 H36 118.3
C35 C36 H36 118.3
C42 C37 C38 118.0(3)
C42 C37 C15 122.6(4)
C38 C37 C15 119.4(4)
C37 C38 C39 119.9(4)
C37 C38 H38 120.0
C39 C38 H38 120.0
C40 C39 C38 121.9(4)
C40 C39 H39 119.0
C38 C39 H39 119.0
C41 C40 C39 118.9(3)
C41 C40 O3 120.1(4)
C39 C40 O3 121.1(4)
C40 C41 C42 120.2(4)
C40 C41 H41 119.9
C42 C41 H41 119.9
C37 C42 C41 121.1(4)
C37 C42 H42 119.5
C41 C42 H42 119.5
N52 C43 C44 122.1(4)
N52 C43 C20 116.1(3)
C44 C43 C20 121.7(4)
C45 C44 C43 118.7(4)
C45 C44 H44 120.7
C43 C44 H44 120.6
C46 C45 C44 120.9(5)
C46 C45 H45 119.6
C44 C45 H45 119.6
C45 C46 C51 117.1(4)
C45 C46 C47 124.4(5)
C51 C46 C47 118.5(4)
C48 C47 C46 121.0(5)
C48 C47 H47 119.5
C46 C47 H47 119.5
C47 C48 C49 120.6(5)
C47 C48 H48 119.7
C49 C48 H48 119.7
C50 C49 C48 120.7(5)
C50 C49 H49 119.7
C48 C49 H49 119.7
C49 C50 C51 119.9(5)
C49 C50 H50 120.1
C51 C50 H50 120.1
N52 C51 C46 122.1(4)
N52 C51 C50 118.6(4)
C46 C51 C50 119.3(4)
C43 N52 C51 119.0(3)

loop_
_geom_bond_atom_site_label_1
_geom_bond_atom_site_label_2
_geom_bond_distance
Cu N23 2.000(3)
Cu N22 2.003(3)
Cu N21 2.005(3)
Cu N24 2.010(3)
O1 C28 1.384(4)
O1 HO1 1.0914
O2 C34 1.369(4)
O2 HO2 0.9038
O3 C40 1.371(4)
O3 HO3 1.1433
C1 N21 1.374(4)
C1 C20 1.382(4)
C1 C2 1.439(4)
C2 C3 1.334(5)
C2 H2 0.9500
C3 C4 1.431(5)
C3 H3 0.9500
C4 C5 1.378(5)
C4 N21 1.384(4)
C5 C6 1.420(5)
C5 C25 1.510(4)
C6 N22 1.378(4)
C6 C7 1.414(5)
C7 C8 1.352(5)
C7 H7 0.9500
C8 C9 1.435(4)
C8 H8 0.9500
C9 N22 1.382(4)
C9 C10 1.386(4)
C10 C11 1.432(4)
C10 C31 1.474(5)
C11 N23 1.354(4)
C11 C12 1.442(4)
C12 C13 1.329(5)
C12 H12 0.9500
C13 C14 1.432(5)
C13 H13 0.9500
C14 N23 1.386(4)
C14 C15 1.386(5)
C15 C16 1.380(5)
C15 C37 1.521(4)
C16 N24 1.385(4)
C16 C17 1.429(5)
C17 C18 1.345(5)
C17 H17 0.9500
C18 C19 1.448(5)
C18 H18 0.9500
C19 N24 1.380(4)
C19 C20 1.381(4)
C20 C43 1.513(5)
C25 C30 1.368(5)
C25 C26 1.377(5)
C26 C27 1.380(5)
C26 H26 0.9500
C27 C28 1.369(5)
C27 H27 0.9500
C28 C29 1.367(5)
C29 C30 1.380(5)
C29 H29 0.9500
C30 H30 0.9500
C31 C32 1.370(5)
C31 C36 1.375(5)
C32 C33 1.397(5)
C32 H32 0.9500
C33 C34 1.383(5)
C33 H33 0.9500
C34 C35 1.375(5)
C35 C36 1.374(5)
C35 H35 0.9500
C36 H36 0.9500
C37 C42 1.368(5)
C37 C38 1.367(5)
C38 C39 1.391(5)
C38 H38 0.9500
C39 C40 1.349(6)
C39 H39 0.9500
C40 C41 1.346(5)
C41 C42 1.405(5)
C41 H41 0.9500
C42 H42 0.9500
C43 N52 1.306(5)
C43 C44 1.402(6)
C44 C45 1.372(6)
C44 H44 0.9500
C45 C46 1.370(6)
C45 H45 0.9500
C46 C51 1.406(6)
C46 C47 1.426(6)
C47 C48 1.333(7)
C47 H47 0.9500
C48 C49 1.401(7)
C48 H48 0.9500
C49 C50 1.368(6)
C49 H49 0.9500
C50 C51 1.412(6)
C50 H50 0.9500
C51 N52 1.369(4)

loop_
_geom_hbond_atom_site_label_D
_geom_hbond_atom_site_label_H
_geom_hbond_atom_site_label_A
_geom_hbond_distance_DH
_geom_hbond_distance_HA
_geom_hbond_distance_DA
_geom_hbond_angle_DHA
_geom_hbond_site_symmetry_A
O1 HO1 O3 1.09 1.56 2.625(4) 163.5 1_565
O2 HO2 O1 0.90 1.90 2.712(4) 148.7 3_565
O3 HO3 N52 1.14 1.57 2.637(4) 151.7 2_545
